data_4083220
loop_
_publ_author_name
'Zhong, Wei'
'Yang, Qiwu'
'Shang, Yi'
'Liu, Guifeng'
'Zhao, Haitao'
'Li, Yizhi'
'Yan, Hong'

_publ_section_title
;
 Synthesis and Reactivity of the Imido-Bridged Metallothiocarboranes
 CpCo(S2C2B10H10)(NSO2R)
;
_journal_issue 18
_journal_name_full Organometallics
_journal_page_first 6658
_journal_paper_doi 10.1021/om300735d
_journal_volume 31
_journal_year 2012
_chemical_formula_sum 'C18 H38 B20 Co2 N2 O5 S4'
_chemical_formula_weight 824.80
_chemical_name_systematic
; 
 ? 
;
_space_group_IT_number 15
_symmetry_cell_setting monoclinic
_symmetry_space_group_name_Hall '-C 2yc'
_symmetry_space_group_name_H-M 'C 1 2/c 1'
_atom_sites_solution_hydrogens geom
_atom_sites_solution_primary direct
_atom_sites_solution_secondary difmap
_audit_creation_method SHELXL-97
_cell_angle_alpha 90.00
_cell_angle_beta 121.010(2)
_cell_angle_gamma 90.00
_cell_formula_units_Z 4
_cell_length_a 35.295(8)
_cell_length_b 6.5329(15)
_cell_length_c 21.116(5)
_cell_measurement_temperature 291(2)
_cell_volume 4173.0(17)
_computing_structure_refinement 'SHELXL-97 (Sheldrick, 1997)'
_computing_structure_solution 'SHELXS-97 (Sheldrick, 1990)'
_diffrn_ambient_temperature 291(2)
_diffrn_measured_fraction_theta_full 0.998
_diffrn_measured_fraction_theta_max 0.998
_diffrn_radiation_monochromator graphite
_diffrn_radiation_source 'fine-focus sealed tube'
_diffrn_radiation_type MoK\a
_diffrn_radiation_wavelength 0.71073
_diffrn_reflns_av_R_equivalents 0.0433
_diffrn_reflns_av_sigmaI/netI 0.0438
_diffrn_reflns_limit_h_max 26
_diffrn_reflns_limit_h_min -43
_diffrn_reflns_limit_k_max 7
_diffrn_reflns_limit_k_min -8
_diffrn_reflns_limit_l_max 26
_diffrn_reflns_limit_l_min -25
_diffrn_reflns_number 10549
_diffrn_reflns_theta_full 26.00
_diffrn_reflns_theta_max 26.00
_diffrn_reflns_theta_min 1.94
_exptl_absorpt_coefficient_mu 1.027
_exptl_absorpt_correction_T_max 0.8056
_exptl_absorpt_correction_T_min 0.7761
_exptl_absorpt_correction_type multi-scan
_exptl_crystal_density_diffrn 1.313
_exptl_crystal_density_method 'not measured'
_exptl_crystal_F_000 1672
_exptl_crystal_size_max 0.26
_exptl_crystal_size_mid 0.24
_exptl_crystal_size_min 0.22
_refine_diff_density_max 0.302
_refine_diff_density_min -0.506
_refine_diff_density_rms 0.078
_refine_ls_extinction_method none
_refine_ls_goodness_of_fit_ref 1.093
_refine_ls_hydrogen_treatment constr
_refine_ls_matrix_type full
_refine_ls_number_parameters 246
_refine_ls_number_reflns 4083
_refine_ls_number_restraints 0
_refine_ls_restrained_S_all 1.093
_refine_ls_R_factor_all 0.0632
_refine_ls_R_factor_gt 0.0512
_refine_ls_shift/su_max 0.000
_refine_ls_shift/su_mean 0.000
_refine_ls_structure_factor_coef Fsqd
_refine_ls_weighting_details 'calc w=1/[\s^2^(Fo^2^)+(0.0700P)^2^+1.9900P] where P=(Fo^2^+2Fc^2^)/3'
_refine_ls_weighting_scheme calc
_refine_ls_wR_factor_gt 0.1215
_refine_ls_wR_factor_ref 0.1285
_reflns_number_gt 3200
_reflns_number_total 4083
_reflns_threshold_expression >2sigma(I)
_cod_data_source_file 4b.cif
_cod_data_source_block 4b
_cod_depositor_comments
;
The following automatic conversions were performed:

'_symmetry_cell_setting' value 'Monoclinic' changed to 'monoclinic'
according to
/usr/data/users/saulius/automatic-downloads/retrospective/ACS/lib/dictionaries/cif_core.dic
dictionary named 'cif_core.dic' version 2.4.2 from 2011-04-26.

Automatic conversion script
Id: cif_fix_values 2281 2013-09-26 08:29:07Z andrius 
;
_cod_original_cell_volume 4173.0(16)
_cod_original_sg_symbol_H-M C2/c
_cod_database_code 4083220

loop_
_symmetry_equiv_pos_as_xyz
'x, y, z'
'-x, y, -z+1/2'
'x+1/2, y+1/2, z'
'-x+1/2, y+1/2, -z+1/2'
'-x, -y, -z'
'x, -y, z-1/2'
'-x+1/2, -y+1/2, -z'
'x+1/2, -y+1/2, z-1/2'

loop_
_atom_site_label
_atom_site_type_symbol
_atom_site_fract_x
_atom_site_fract_y
_atom_site_fract_z
_atom_site_U_iso_or_equiv
_atom_site_adp_type
_atom_site_occupancy
_atom_site_symmetry_multiplicity
_atom_site_calc_flag
_atom_site_refinement_flags
B3 B 0.08300(11) 0.4407(6) 0.19960(19) 0.0317(7) Uani 1 1 d .
H3 H 0.0711 0.5685 0.1600 0.038 Uiso 1 1 calc R
B4 B 0.13592(12) 0.4478(6) 0.28209(19) 0.0346(8) Uani 1 1 d .
H4 H 0.1584 0.5795 0.2970 0.042 Uiso 1 1 calc R
B5 B 0.15545(11) 0.1910(6) 0.2994(2) 0.0350(8) Uani 1 1 d .
H5 H 0.1910 0.1586 0.3257 0.042 Uiso 1 1 calc R
B6 B 0.11600(11) 0.0264(5) 0.23068(18) 0.0291(7) Uani 1 1 d .
H6 H 0.1253 -0.1116 0.2119 0.035 Uiso 1 1 calc R
B7 B 0.06700(12) 0.0402(6) 0.2350(2) 0.0366(8) Uani 1 1 d .
H7 H 0.0441 -0.0900 0.2192 0.044 Uiso 1 1 calc R
B8 B 0.04666(14) 0.2956(7) 0.2161(2) 0.0394(8) Uani 1 1 d .
H8 H 0.0111 0.3302 0.1882 0.047 Uiso 1 1 calc R
B9 B 0.08717(13) 0.4565(6) 0.2867(2) 0.0390(8) Uani 1 1 d .
H9 H 0.0777 0.5951 0.3048 0.047 Uiso 1 1 calc R
B10 B 0.13207(14) 0.3014(7) 0.3493(2) 0.0426(9) Uani 1 1 d .
H10 H 0.1517 0.3391 0.4084 0.051 Uiso 1 1 calc R
B11 B 0.12084(12) 0.0423(6) 0.31683(19) 0.0356(8) Uani 1 1 d .
H11 H 0.1336 -0.0884 0.3551 0.043 Uiso 1 1 calc R
B12 B 0.07839(13) 0.2057(7) 0.3093(2) 0.0409(9) Uani 1 1 d .
H12 H 0.0633 0.1798 0.3431 0.049 Uiso 1 1 calc R
C1 C 0.07225(10) 0.1864(5) 0.17388(17) 0.0322(7) Uani 1 1 d .
C2 C 0.12365(10) 0.2756(5) 0.21165(16) 0.0283(6) Uani 1 1 d .
C3 C 0.10267(14) 0.4756(7) -0.00954(19) 0.0538(10) Uani 1 1 d .
H3A H 0.1299 0.5565 0.0134 0.065 Uiso 1 1 calc R
C4 C 0.06448(17) 0.5209(7) -0.0086(2) 0.0613(12) Uani 1 1 d .
H4A H 0.0596 0.6401 0.0145 0.074 Uiso 1 1 calc R
C5 C 0.03396(14) 0.3709(8) -0.0500(2) 0.0613(12) Uani 1 1 d .
H5A H 0.0037 0.3648 -0.0594 0.074 Uiso 1 1 calc R
C6 C 0.05234(15) 0.2280(6) -0.07374(19) 0.0531(11) Uani 1 1 d .
H6A H 0.0377 0.1079 -0.1046 0.064 Uiso 1 1 calc R
C7 C 0.09516(14) 0.2957(7) -0.0488(2) 0.0518(10) Uani 1 1 d .
H7A H 0.1165 0.2279 -0.0584 0.062 Uiso 1 1 calc R
C8 C 0.15799(11) -0.0258(5) 0.11727(18) 0.0374(7) Uani 1 1 d .
C9 C 0.22123(15) -0.2247(7) 0.1896(3) 0.0643(12) Uani 1 1 d .
H9A H 0.2407 -0.1189 0.1917 0.096 Uiso 1 1 calc R
H9B H 0.2330 -0.3560 0.1882 0.096 Uiso 1 1 calc R
H9C H 0.2185 -0.2167 0.2325 0.096 Uiso 1 1 calc R
Co1 Co 0.088051(14) 0.23967(6) 0.03930(2) 0.03287(15) Uani 1 1 d .
N1 N 0.17708(8) 0.1180(4) 0.16713(14) 0.0347(6) Uani 1 1 d .
O1 O 0.11927(7) -0.0207(3) 0.05939(12) 0.0366(5) Uani 1 1 d .
O2 O 0.17894(8) -0.1991(4) 0.12509(15) 0.0452(6) Uani 1 1 d .
O1W O 0.2507(5) 0.044(3) -0.0007(7) 0.069(5) Uani 0.20 1 d P
H1X H 0.2482 -0.0762 -0.0178 0.082 Uiso 0.20 1 d PR
H1Y H 0.2773 0.0613 0.0339 0.082 Uiso 0.20 1 d PR
O2W O 0.2683(4) 0.2095(17) 0.8914(7) 0.074(3) Uani 0.30 1 d P
H2X H 0.2579 0.3239 0.8945 0.089 Uiso 0.30 1 d PR
H2Y H 0.2949 0.2011 0.9270 0.089 Uiso 0.30 1 d PR
S1 S 0.04310(3) 0.12809(13) 0.07763(4) 0.0348(2) Uani 1 1 d .
S2 S 0.14406(2) 0.31777(12) 0.15046(4) 0.02873(19) Uani 1 1 d .

loop_
_atom_site_aniso_label
_atom_site_aniso_U_11
_atom_site_aniso_U_22
_atom_site_aniso_U_33
_atom_site_aniso_U_23
_atom_site_aniso_U_13
_atom_site_aniso_U_12
B3 0.0251(15) 0.0367(19) 0.0329(17) 0.0101(15) 0.0146(14) 0.0066(14)
B4 0.0376(19) 0.0342(19) 0.0262(16) 0.0005(14) 0.0123(15) -0.0016(15)
B5 0.0197(16) 0.043(2) 0.0293(17) 0.0076(15) 0.0035(14) -0.0059(14)
B6 0.0280(16) 0.0328(17) 0.0250(15) 0.0028(13) 0.0126(13) 0.0047(13)
B7 0.0297(18) 0.041(2) 0.0369(19) 0.0103(16) 0.0158(16) -0.0059(15)
B8 0.038(2) 0.045(2) 0.043(2) 0.0059(17) 0.0268(18) 0.0073(17)
B9 0.050(2) 0.038(2) 0.039(2) -0.0019(16) 0.0300(18) 0.0045(17)
B10 0.043(2) 0.054(2) 0.0252(17) 0.0021(17) 0.0141(17) 0.0027(19)
B11 0.0318(18) 0.041(2) 0.0276(17) 0.0074(15) 0.0105(15) -0.0049(15)
B12 0.0319(19) 0.063(3) 0.0316(18) 0.0134(18) 0.0194(16) 0.0064(18)
C1 0.0222(14) 0.0378(17) 0.0312(15) 0.0002(13) 0.0099(12) -0.0036(12)
C2 0.0229(14) 0.0307(15) 0.0221(13) 0.0023(11) 0.0050(11) -0.0019(11)
C3 0.057(2) 0.066(3) 0.0306(18) 0.0195(17) 0.0175(17) -0.011(2)
C4 0.095(3) 0.057(3) 0.045(2) 0.0200(19) 0.045(2) 0.026(2)
C5 0.045(2) 0.081(3) 0.051(2) 0.039(2) 0.0202(19) 0.023(2)
C6 0.066(3) 0.053(2) 0.0194(16) 0.0037(14) 0.0068(17) -0.0128(19)
C7 0.049(2) 0.077(3) 0.0350(18) 0.0202(18) 0.0261(17) 0.026(2)
C8 0.0359(17) 0.0427(19) 0.0351(16) -0.0024(14) 0.0192(14) 0.0011(14)
C9 0.044(2) 0.070(3) 0.060(3) 0.009(2) 0.014(2) 0.025(2)
Co1 0.0275(2) 0.0325(3) 0.0303(2) 0.00135(16) 0.00890(19) -0.00038(16)
N1 0.0251(13) 0.0444(16) 0.0275(12) 0.0035(12) 0.0085(11) -0.0026(11)
O1 0.0297(11) 0.0338(12) 0.0348(11) -0.0043(9) 0.0083(9) 0.0011(9)
O2 0.0312(12) 0.0425(13) 0.0545(15) 0.0004(11) 0.0168(11) 0.0092(11)
O1W 0.066(9) 0.083(11) 0.034(7) -0.036(7) 0.009(7) 0.012(8)
O2W 0.056(6) 0.064(7) 0.082(8) 0.010(6) 0.021(6) 0.013(5)
S1 0.0284(4) 0.0405(4) 0.0269(4) -0.0002(3) 0.0081(3) -0.0057(3)
S2 0.0257(4) 0.0305(4) 0.0270(4) -0.0010(3) 0.0114(3) -0.0066(3)

loop_
_atom_type_symbol
_atom_type_description
_atom_type_scat_dispersion_real
_atom_type_scat_dispersion_imag
_atom_type_scat_source
C C 0.0033 0.0016 'International Tables Vol C Tables 4.2.6.8 and 6.1.1.4'
H H 0.0000 0.0000 'International Tables Vol C Tables 4.2.6.8 and 6.1.1.4'
B B 0.0013 0.0007 'International Tables Vol C Tables 4.2.6.8 and 6.1.1.4'
N N 0.0061 0.0033 'International Tables Vol C Tables 4.2.6.8 and 6.1.1.4'
O O 0.0106 0.0060 'International Tables Vol C Tables 4.2.6.8 and 6.1.1.4'
S S 0.1246 0.1234 'International Tables Vol C Tables 4.2.6.8 and 6.1.1.4'
Co Co 0.3494 0.9721 'International Tables Vol C Tables 4.2.6.8 and 6.1.1.4'

loop_
_geom_angle_atom_site_label_1
_geom_angle_atom_site_label_2
_geom_angle_atom_site_label_3
_geom_angle
C2 B3 C1 58.04(18)
C2 B3 B8 105.7(2)
C1 B3 B8 58.8(2)
C2 B3 B9 105.6(2)
C1 B3 B9 105.7(2)
B8 B3 B9 60.5(2)
C2 B3 B4 59.55(19)
C1 B3 B4 106.4(2)
B8 B3 B4 108.9(3)
B9 B3 B4 59.9(2)
C2 B3 H3 123.7
C1 B3 H3 123.7
B8 B3 H3 121.7
B9 B3 H3 122.7
B4 B3 H3 121.4
C2 B4 B10 104.4(3)
C2 B4 B9 104.3(3)
B10 B4 B9 59.8(2)
C2 B4 B5 57.52(19)
B10 B4 B5 60.5(2)
B9 B4 B5 107.6(3)
C2 B4 B3 58.07(19)
B10 B4 B3 107.1(3)
B9 B4 B3 59.8(2)
B5 B4 B3 106.0(3)
C2 B4 H4 125.3
B10 B4 H4 122.3
B9 B4 H4 122.4
B5 B4 H4 122.2
B3 B4 H4 122.5
C2 B5 B11 105.8(2)
C2 B5 B6 60.06(19)
B11 B5 B6 59.5(2)
C2 B5 B4 59.9(2)
B11 B5 B4 109.3(3)
B6 B5 B4 110.3(2)
C2 B5 B10 105.4(3)
B11 B5 B10 61.0(2)
B6 B5 B10 108.8(3)
B4 B5 B10 59.6(2)
C2 B5 H5 123.8
B11 B5 H5 121.9
B6 B5 H5 120.6
B4 B5 H5 120.4
B10 B5 H5 122.2
C2 B6 C1 57.47(18)
C2 B6 B11 104.1(2)
C1 B6 B11 105.1(2)
C2 B6 B5 57.80(19)
C1 B6 B5 104.2(2)
B11 B6 B5 59.6(2)
C2 B6 B7 103.6(2)
C1 B6 B7 57.49(18)
B11 B6 B7 61.2(2)
B5 B6 B7 107.6(3)
C2 B6 H6 125.2
C1 B6 H6 124.7
B11 B6 H6 122.5
B5 B6 H6 122.7
B7 B6 H6 122.5
C1 B7 B12 105.5(3)
C1 B7 B8 59.3(2)
B12 B7 B8 60.5(2)
C1 B7 B6 59.87(18)
B12 B7 B6 107.0(3)
B8 B7 B6 109.0(2)
C1 B7 B11 104.6(2)
B12 B7 B11 59.9(2)
B8 B7 B11 108.3(3)
B6 B7 B11 58.29(19)
C1 B7 H7 123.9
B12 B7 H7 122.4
B8 B7 H7 120.6
B6 B7 H7 121.8
B11 B7 H7 123.1
C1 B8 B3 59.4(2)
C1 B8 B7 57.8(2)
B3 B8 B7 107.3(3)
C1 B8 B9 105.6(3)
B3 B8 B9 59.9(2)
B7 B8 B9 108.0(3)
C1 B8 B12 103.7(3)
B3 B8 B12 106.6(3)
B7 B8 B12 59.6(2)
B9 B8 B12 59.7(2)
C1 B8 H8 124.6
B3 B8 H8 121.8
B7 B8 H8 122.0
B9 B8 H8 121.9
B12 B8 H8 123.4
B10 B9 B3 107.8(3)
B10 B9 B4 60.1(2)
B3 B9 B4 60.33(19)
B10 B9 B12 59.0(2)
B3 B9 B12 107.0(3)
B4 B9 B12 107.1(3)
B10 B9 B8 108.1(3)
B3 B9 B8 59.7(2)
B4 B9 B8 108.5(3)
B12 B9 B8 60.4(2)
B10 B9 H9 122.0
B3 B9 H9 122.1
B4 B9 H9 121.6
B12 B9 H9 122.6
B8 B9 H9 121.3
B12 B10 B9 60.8(2)
B12 B10 B4 108.5(3)
B9 B10 B4 60.1(2)
B12 B10 B5 106.6(3)
B9 B10 B5 107.4(3)
B4 B10 B5 59.9(2)
B12 B10 B11 60.4(2)
B9 B10 B11 108.6(3)
B4 B10 B11 107.3(3)
B5 B10 B11 58.2(2)
B12 B10 H10 121.4
B9 B10 H10 121.2
B4 B10 H10 121.6
B5 B10 H10 123.1
B11 B10 H10 122.1
B6 B11 B5 61.0(2)
B6 B11 B12 108.5(3)
B5 B11 B12 107.2(3)
B6 B11 B10 109.8(3)
B5 B11 B10 60.8(2)
B12 B11 B10 58.5(2)
B6 B11 B7 60.5(2)
B5 B11 B7 108.1(2)
B12 B11 B7 59.5(2)
B10 B11 B7 106.9(3)
B6 B11 H11 120.2
B5 B11 H11 121.4
B12 B11 H11 122.7
B10 B11 H11 121.7
B7 B11 H11 122.2
B10 B12 B7 109.9(3)
B10 B12 B9 60.2(2)
B7 B12 B9 108.4(3)
B10 B12 B11 61.1(2)
B7 B12 B11 60.6(2)
B9 B12 B11 108.8(3)
B10 B12 B8 108.8(3)
B7 B12 B8 59.9(2)
B9 B12 B8 59.9(2)
B11 B12 B8 108.4(3)
B10 B12 H12 120.5
B7 B12 H12 121.0
B9 B12 H12 121.7
B11 B12 H12 121.0
B8 B12 H12 121.8
C2 C1 B7 110.7(2)
C2 C1 B8 109.9(3)
B7 C1 B8 62.9(2)
C2 C1 B3 60.32(18)
B7 C1 B3 113.3(3)
B8 C1 B3 61.7(2)
C2 C1 B6 61.17(18)
B7 C1 B6 62.6(2)
B8 C1 B6 114.2(2)
B3 C1 B6 112.9(2)
C2 C1 S1 117.8(2)
B7 C1 S1 121.6(2)
B8 C1 S1 122.1(2)
B3 C1 S1 117.9(2)
B6 C1 S1 116.4(2)
C1 C2 B5 110.8(2)
C1 C2 B3 61.6(2)
B5 C2 B3 113.7(3)
C1 C2 B6 61.36(19)
B5 C2 B6 62.14(19)
B3 C2 B6 114.2(2)
C1 C2 B4 111.5(2)
B5 C2 B4 62.6(2)
B3 C2 B4 62.4(2)
B6 C2 B4 114.3(2)
C1 C2 S2 116.8(2)
B5 C2 S2 123.6(2)
B3 C2 S2 114.5(2)
B6 C2 S2 118.7(2)
B4 C2 S2 120.2(2)
C7 C3 C4 107.6(4)
C7 C3 Co1 69.2(2)
C4 C3 Co1 70.0(2)
C7 C3 H3A 126.2
C4 C3 H3A 126.2
Co1 C3 H3A 126.2
C5 C4 C3 106.6(4)
C5 C4 Co1 70.4(2)
C3 C4 Co1 70.6(2)
C5 C4 H4A 126.7
C3 C4 H4A 126.7
Co1 C4 H4A 126.7
C6 C5 C4 110.6(4)
C6 C5 Co1 70.2(2)
C4 C5 Co1 70.3(2)
C6 C5 H5A 124.7
C4 C5 H5A 124.7
Co1 C5 H5A 124.7
C5 C6 C7 105.7(4)
C5 C6 Co1 70.8(2)
C7 C6 Co1 69.5(2)
C5 C6 H6A 127.1
C7 C6 H6A 127.1
Co1 C6 H6A 127.1
C3 C7 C6 109.4(4)
C3 C7 Co1 71.4(2)
C6 C7 Co1 70.6(2)
C3 C7 H7A 125.3
C6 C7 H7A 125.3
Co1 C7 H7A 125.3
O1 C8 N1 127.1(3)
O1 C8 O2 113.4(3)
N1 C8 O2 119.6(3)
O2 C9 H9A 109.5
O2 C9 H9B 109.5
H9A C9 H9B 109.5
O2 C9 H9C 109.5
H9A C9 H9C 109.5
H9B C9 H9C 109.5
O1 Co1 C7 91.94(14)
O1 Co1 C6 99.23(15)
C7 Co1 C6 39.86(18)
O1 Co1 C4 157.93(14)
C7 Co1 C4 66.35(16)
C6 Co1 C4 67.04(17)
O1 Co1 C5 135.79(17)
C7 Co1 C5 65.18(17)
C6 Co1 C5 39.05(19)
C4 Co1 C5 39.34(19)
O1 Co1 C3 120.11(15)
C7 Co1 C3 39.45(17)
C6 Co1 C3 66.87(16)
C4 Co1 C3 39.48(18)
C5 Co1 C3 65.37(17)
O1 Co1 S2 82.80(7)
C7 Co1 S2 117.71(13)
C6 Co1 S2 157.25(13)
C4 Co1 S2 103.27(14)
C5 Co1 S2 140.95(16)
C3 Co1 S2 92.36(11)
O1 Co1 S1 93.63(8)
C7 Co1 S1 146.33(13)
C6 Co1 S1 106.48(14)
C4 Co1 S1 106.60(14)
C5 Co1 S1 88.34(13)
C3 Co1 S1 146.03(13)
S2 Co1 S1 95.94(4)
C8 N1 S2 112.3(2)
C8 O1 Co1 115.8(2)
C8 O2 C9 117.8(3)
H1X O1W H1Y 108.2
H2X O2W H2Y 108.2
C1 S1 Co1 104.00(11)
N1 S2 C2 102.97(14)
N1 S2 Co1 100.91(9)
C2 S2 Co1 104.93(10)

loop_
_geom_bond_atom_site_label_1
_geom_bond_atom_site_label_2
_geom_bond_distance
B3 C2 1.706(4)
B3 C1 1.728(5)
B3 B8 1.767(5)
B3 B9 1.771(5)
B3 B4 1.781(5)
B3 H3 1.1000
B4 C2 1.733(5)
B4 B10 1.773(6)
B4 B9 1.774(5)
B4 B5 1.779(6)
B4 H4 1.1000
B5 C2 1.690(4)
B5 B11 1.742(5)
B5 B6 1.766(5)
B5 B10 1.790(6)
B5 H5 1.1000
B6 C2 1.731(4)
B6 C1 1.734(4)
B6 B11 1.740(5)
B6 B7 1.781(5)
B6 H6 1.1000
B7 C1 1.691(5)
B7 B12 1.773(6)
B7 B8 1.778(6)
B7 B11 1.793(5)
B7 H7 1.1000
B8 C1 1.717(5)
B8 B9 1.782(6)
B8 B12 1.790(5)
B8 H8 1.1000
B9 B10 1.768(6)
B9 B12 1.778(6)
B9 H9 1.1000
B10 B12 1.745(6)
B10 B11 1.792(6)
B10 H10 1.1000
B11 B12 1.779(6)
B11 H11 1.1000
B12 H12 1.1000
C1 C2 1.666(4)
C1 S1 1.783(3)
C2 S2 1.795(3)
C3 C7 1.383(6)
C3 C4 1.390(6)
C3 Co1 2.062(4)
C3 H3A 0.9800
C4 C5 1.383(7)
C4 Co1 2.055(4)
C4 H4A 0.9800
C5 C6 1.371(7)
C5 Co1 2.055(4)
C5 H5A 0.9800
C6 C7 1.391(6)
C6 Co1 2.047(3)
C6 H6A 0.9800
C7 Co1 2.034(4)
C7 H7A 0.9800
C8 O1 1.281(4)
C8 N1 1.309(4)
C8 O2 1.315(4)
C9 O2 1.420(5)
C9 H9A 0.9600
C9 H9B 0.9600
C9 H9C 0.9600
Co1 O1 1.951(2)
Co1 S2 2.2129(9)
Co1 S1 2.2420(10)
N1 S2 1.662(3)
O1W H1X 0.8500
O1W H1Y 0.8501
O2W H2X 0.8500
O2W H2Y 0.8500

loop_
_geom_torsion_atom_site_label_1
_geom_torsion_atom_site_label_2
_geom_torsion_atom_site_label_3
_geom_torsion_atom_site_label_4
_geom_torsion
C1 B3 B4 C2 35.6(2)
B8 B3 B4 C2 97.6(3)
B9 B3 B4 C2 134.5(3)
C2 B3 B4 B10 -96.5(3)
C1 B3 B4 B10 -60.9(3)
B8 B3 B4 B10 1.0(4)
B9 B3 B4 B10 37.9(3)
C2 B3 B4 B9 -134.5(3)
C1 B3 B4 B9 -98.9(3)
B8 B3 B4 B9 -36.9(3)
C2 B3 B4 B5 -33.1(2)
C1 B3 B4 B5 2.5(3)
B8 B3 B4 B5 64.5(3)
B9 B3 B4 B5 101.4(3)
B10 B4 B5 C2 134.2(3)
B9 B4 B5 C2 96.1(3)
B3 B4 B5 C2 33.3(2)
C2 B4 B5 B11 -97.5(3)
B10 B4 B5 B11 36.7(3)
B9 B4 B5 B11 -1.4(3)
B3 B4 B5 B11 -64.2(3)
C2 B4 B5 B6 -33.9(2)
B10 B4 B5 B6 100.4(3)
B9 B4 B5 B6 62.2(3)
B3 B4 B5 B6 -0.5(3)
C2 B4 B5 B10 -134.2(3)
B9 B4 B5 B10 -38.2(2)
B3 B4 B5 B10 -100.9(3)
B11 B5 B6 C2 134.7(3)
B4 B5 B6 C2 33.8(2)
B10 B5 B6 C2 97.4(3)
C2 B5 B6 C1 -35.4(2)
B11 B5 B6 C1 99.3(3)
B4 B5 B6 C1 -1.6(3)
B10 B5 B6 C1 62.0(3)
C2 B5 B6 B11 -134.7(3)
B4 B5 B6 B11 -101.0(3)
B10 B5 B6 B11 -37.3(3)
C2 B5 B6 B7 -95.3(3)
B11 B5 B6 B7 39.4(2)
B4 B5 B6 B7 -61.5(3)
B10 B5 B6 B7 2.1(3)
C2 B6 B7 C1 35.8(2)
B11 B6 B7 C1 134.6(3)
B5 B6 B7 C1 95.9(3)
C2 B6 B7 B12 -62.5(3)
C1 B6 B7 B12 -98.4(3)
B11 B6 B7 B12 36.2(3)
B5 B6 B7 B12 -2.4(3)
C2 B6 B7 B8 1.5(3)
C1 B6 B7 B8 -34.4(2)
B11 B6 B7 B8 100.2(3)
B5 B6 B7 B8 61.6(3)
C2 B6 B7 B11 -98.8(3)
C1 B6 B7 B11 -134.6(3)
B5 B6 B7 B11 -38.7(2)
C2 B3 B8 C1 -35.6(2)
B9 B3 B8 C1 -134.8(3)
B4 B3 B8 C1 -98.2(3)
C2 B3 B8 B7 -1.8(3)
C1 B3 B8 B7 33.7(2)
B9 B3 B8 B7 -101.1(3)
B4 B3 B8 B7 -64.4(3)
C2 B3 B8 B9 99.3(3)
C1 B3 B8 B9 134.8(3)
B4 B3 B8 B9 36.7(3)
C2 B3 B8 B12 60.7(3)
C1 B3 B8 B12 96.3(3)
B9 B3 B8 B12 -38.5(3)
B4 B3 B8 B12 -1.9(4)
B12 B7 B8 C1 133.9(3)
B6 B7 B8 C1 34.6(2)
B11 B7 B8 C1 96.5(3)
C1 B7 B8 B3 -34.4(2)
B12 B7 B8 B3 99.5(3)
B6 B7 B8 B3 0.2(3)
B11 B7 B8 B3 62.1(3)
C1 B7 B8 B9 -97.5(3)
B12 B7 B8 B9 36.3(2)
B6 B7 B8 B9 -62.9(3)
B11 B7 B8 B9 -1.0(3)
C1 B7 B8 B12 -133.9(3)
B6 B7 B8 B12 -99.3(3)
B11 B7 B8 B12 -37.4(2)
C2 B3 B9 B10 1.4(3)
C1 B3 B9 B10 61.9(3)
B8 B3 B9 B10 101.0(3)
B4 B3 B9 B10 -38.2(3)
C2 B3 B9 B4 39.7(2)
C1 B3 B9 B4 100.2(3)
B8 B3 B9 B4 139.2(3)
C2 B3 B9 B12 -60.6(3)
C1 B3 B9 B12 -0.2(3)
B8 B3 B9 B12 38.9(3)
B4 B3 B9 B12 -100.3(3)
C2 B3 B9 B8 -99.6(3)
C1 B3 B9 B8 -39.1(2)
B4 B3 B9 B8 -139.2(3)
C2 B4 B9 B10 98.5(3)
B5 B4 B9 B10 38.5(3)
B3 B4 B9 B10 137.2(3)
C2 B4 B9 B3 -38.7(2)
B10 B4 B9 B3 -137.2(3)
B5 B4 B9 B3 -98.7(3)
C2 B4 B9 B12 61.5(3)
B10 B4 B9 B12 -37.0(3)
B5 B4 B9 B12 1.5(3)
B3 B4 B9 B12 100.2(3)
C2 B4 B9 B8 -2.2(3)
B10 B4 B9 B8 -100.7(3)
B5 B4 B9 B8 -62.2(3)
B3 B4 B9 B8 36.5(3)
C1 B8 B9 B10 -61.0(3)
B3 B8 B9 B10 -100.4(3)
B7 B8 B9 B10 -0.4(3)
B12 B8 B9 B10 35.9(3)
C1 B8 B9 B3 39.4(2)
B7 B8 B9 B3 100.0(3)
B12 B8 B9 B3 136.3(3)
C1 B8 B9 B4 2.6(4)
B3 B8 B9 B4 -36.8(2)
B7 B8 B9 B4 63.2(3)
B12 B8 B9 B4 99.5(3)
C1 B8 B9 B12 -96.9(3)
B3 B8 B9 B12 -136.3(3)
B7 B8 B9 B12 -36.3(2)
B3 B9 B10 B12 -99.5(3)
B4 B9 B10 B12 -137.9(3)
B8 B9 B10 B12 -36.5(3)
B3 B9 B10 B4 38.3(3)
B12 B9 B10 B4 137.9(3)
B8 B9 B10 B4 101.4(3)
B3 B9 B10 B5 0.2(4)
B4 B9 B10 B5 -38.2(3)
B12 B9 B10 B5 99.7(3)
B8 B9 B10 B5 63.2(3)
B3 B9 B10 B11 -61.3(3)
B4 B9 B10 B11 -99.7(3)
B12 B9 B10 B11 38.2(3)
B8 B9 B10 B11 1.7(4)
C2 B4 B10 B12 -60.3(3)
B9 B4 B10 B12 38.2(3)
B5 B4 B10 B12 -98.9(3)
B3 B4 B10 B12 0.2(4)
C2 B4 B10 B9 -98.4(3)
B5 B4 B10 B9 -137.0(3)
B3 B4 B10 B9 -37.9(3)
C2 B4 B10 B5 38.6(2)
B9 B4 B10 B5 137.0(3)
B3 B4 B10 B5 99.1(3)
C2 B4 B10 B11 3.5(3)
B9 B4 B10 B11 101.9(3)
B5 B4 B10 B11 -35.1(2)
B3 B4 B10 B11 64.0(3)
C2 B5 B10 B12 62.2(3)
B11 B5 B10 B12 -37.6(3)
B6 B5 B10 B12 -0.9(4)
B4 B5 B10 B12 102.2(3)
C2 B5 B10 B9 -1.7(4)
B11 B5 B10 B9 -101.5(3)
B6 B5 B10 B9 -64.8(3)
B4 B5 B10 B9 38.3(3)
C2 B5 B10 B4 -40.0(2)
B11 B5 B10 B4 -139.8(3)
B6 B5 B10 B4 -103.1(3)
C2 B5 B10 B11 99.8(3)
B6 B5 B10 B11 36.7(2)
B4 B5 B10 B11 139.8(3)
C2 B6 B11 B5 -38.3(2)
C1 B6 B11 B5 -97.9(3)
B7 B6 B11 B5 -136.3(3)
C2 B6 B11 B12 61.6(3)
C1 B6 B11 B12 2.0(3)
B5 B6 B11 B12 99.9(3)
B7 B6 B11 B12 -36.4(3)
C2 B6 B11 B10 -0.7(3)
C1 B6 B11 B10 -60.3(3)
B5 B6 B11 B10 37.6(3)
B7 B6 B11 B10 -98.7(3)
C2 B6 B11 B7 98.0(3)
C1 B6 B11 B7 38.5(2)
B5 B6 B11 B7 136.3(3)
C2 B5 B11 B6 39.8(2)
B4 B5 B11 B6 102.8(3)
B10 B5 B11 B6 138.9(3)
C2 B5 B11 B12 -62.3(3)
B6 B5 B11 B12 -102.0(3)
B4 B5 B11 B12 0.7(3)
B10 B5 B11 B12 36.9(3)
C2 B5 B11 B10 -99.2(3)
B6 B5 B11 B10 -138.9(3)
B4 B5 B11 B10 -36.2(2)
C2 B5 B11 B7 0.5(4)
B6 B5 B11 B7 -39.2(3)
B4 B5 B11 B7 63.5(3)
B10 B5 B11 B7 99.7(3)
B12 B10 B11 B6 100.1(3)
B9 B10 B11 B6 61.7(3)
B4 B10 B11 B6 -1.8(4)
B5 B10 B11 B6 -37.6(2)
B12 B10 B11 B5 137.7(3)
B9 B10 B11 B5 99.3(3)
B4 B10 B11 B5 35.8(2)
B9 B10 B11 B12 -38.4(3)
B4 B10 B11 B12 -101.9(3)
B5 B10 B11 B12 -137.7(3)
B12 B10 B11 B7 36.0(2)
B9 B10 B11 B7 -2.3(3)
B4 B10 B11 B7 -65.9(3)
B5 B10 B11 B7 -101.7(3)
C1 B7 B11 B6 -39.5(2)
B12 B7 B11 B6 -139.2(3)
B8 B7 B11 B6 -101.5(3)
C1 B7 B11 B5 -0.1(4)
B12 B7 B11 B5 -99.7(3)
B8 B7 B11 B5 -62.1(3)
B6 B7 B11 B5 39.5(3)
C1 B7 B11 B12 99.7(3)
B8 B7 B11 B12 37.7(3)
B6 B7 B11 B12 139.2(3)
C1 B7 B11 B10 64.0(3)
B12 B7 B11 B10 -35.6(3)
B8 B7 B11 B10 2.1(3)
B6 B7 B11 B10 103.6(3)
B9 B10 B12 B7 100.3(3)
B4 B10 B12 B7 62.5(4)
B5 B10 B12 B7 -0.6(4)
B11 B10 B12 B7 -37.3(3)
B4 B10 B12 B9 -37.8(3)
B5 B10 B12 B9 -101.0(3)
B11 B10 B12 B9 -137.6(3)
B9 B10 B12 B11 137.6(3)
B4 B10 B12 B11 99.8(3)
B5 B10 B12 B11 36.6(2)
B9 B10 B12 B8 36.5(3)
B4 B10 B12 B8 -1.4(4)
B5 B10 B12 B8 -64.5(4)
B11 B10 B12 B8 -101.2(3)
C1 B7 B12 B10 -60.7(3)
B8 B7 B12 B10 -100.7(3)
B6 B7 B12 B10 1.9(4)
B11 B7 B12 B10 37.5(3)
C1 B7 B12 B9 3.5(3)
B8 B7 B12 B9 -36.6(3)
B6 B7 B12 B9 66.1(3)
B11 B7 B12 B9 101.6(3)
C1 B7 B12 B11 -98.2(3)
B8 B7 B12 B11 -138.2(3)
B6 B7 B12 B11 -35.6(2)
C1 B7 B12 B8 40.0(2)
B6 B7 B12 B8 102.6(3)
B11 B7 B12 B8 138.2(3)
B3 B9 B12 B10 100.9(3)
B4 B9 B12 B10 37.5(3)
B8 B9 B12 B10 139.5(3)
B10 B9 B12 B7 -102.9(3)
B3 B9 B12 B7 -2.0(3)
B4 B9 B12 B7 -65.5(3)
B8 B9 B12 B7 36.5(2)
B10 B9 B12 B11 -38.6(3)
B3 B9 B12 B11 62.3(3)
B4 B9 B12 B11 -1.1(4)
B8 B9 B12 B11 100.9(3)
B10 B9 B12 B8 -139.5(3)
B3 B9 B12 B8 -38.6(2)
B4 B9 B12 B8 -102.0(3)
B6 B11 B12 B10 -102.4(3)
B5 B11 B12 B10 -38.0(3)
B7 B11 B12 B10 -139.2(3)
B6 B11 B12 B7 36.9(3)
B5 B11 B12 B7 101.3(3)
B10 B11 B12 B7 139.2(3)
B6 B11 B12 B9 -64.2(3)
B5 B11 B12 B9 0.2(4)
B10 B11 B12 B9 38.2(3)
B7 B11 B12 B9 -101.0(3)
B6 B11 B12 B8 -0.6(4)
B5 B11 B12 B8 63.8(4)
B10 B11 B12 B8 101.8(3)
B7 B11 B12 B8 -37.4(3)
C1 B8 B12 B10 63.8(4)
B3 B8 B12 B10 2.0(4)
B7 B8 B12 B10 102.6(3)
B9 B8 B12 B10 -36.6(3)
C1 B8 B12 B7 -38.9(2)
B3 B8 B12 B7 -100.6(3)
B9 B8 B12 B7 -139.2(3)
C1 B8 B12 B9 100.3(3)
B3 B8 B12 B9 38.6(3)
B7 B8 B12 B9 139.2(3)
C1 B8 B12 B11 -1.1(4)
B3 B8 B12 B11 -62.9(4)
B7 B8 B12 B11 37.8(3)
B9 B8 B12 B11 -101.5(3)
B12 B7 C1 C2 61.8(3)
B8 B7 C1 C2 102.5(3)
B6 B7 C1 C2 -39.2(2)
B11 B7 C1 C2 -0.4(3)
B12 B7 C1 B8 -40.6(3)
B6 B7 C1 B8 -141.6(3)
B11 B7 C1 B8 -102.9(3)
B12 B7 C1 B3 -3.7(3)
B8 B7 C1 B3 36.9(2)
B6 B7 C1 B3 -104.7(3)
B11 B7 C1 B3 -65.9(3)
B12 B7 C1 B6 101.0(3)
B8 B7 C1 B6 141.6(3)
B11 B7 C1 B6 38.8(2)
B12 B7 C1 S1 -153.4(2)
B8 B7 C1 S1 -112.7(3)
B6 B7 C1 S1 105.7(3)
B11 B7 C1 S1 144.4(2)
B3 B8 C1 C2 37.6(2)
B7 B8 C1 C2 -103.7(3)
B9 B8 C1 C2 -2.0(3)
B12 B8 C1 C2 -63.9(3)
B3 B8 C1 B7 141.2(3)
B9 B8 C1 B7 101.7(3)
B12 B8 C1 B7 39.8(3)
B7 B8 C1 B3 -141.2(3)
B9 B8 C1 B3 -39.6(2)
B12 B8 C1 B3 -101.5(3)
B3 B8 C1 B6 104.0(3)
B7 B8 C1 B6 -37.2(3)
B9 B8 C1 B6 64.5(3)
B12 B8 C1 B6 2.6(4)
B3 B8 C1 S1 -106.8(3)
B7 B8 C1 S1 111.9(3)
B9 B8 C1 S1 -146.4(2)
B12 B8 C1 S1 151.7(3)
B8 B3 C1 C2 -138.7(3)
B9 B3 C1 C2 -98.8(3)
B4 B3 C1 C2 -36.3(2)
C2 B3 C1 B7 101.3(3)
B8 B3 C1 B7 -37.4(2)
B9 B3 C1 B7 2.5(3)
B4 B3 C1 B7 65.1(3)
C2 B3 C1 B8 138.7(3)
B9 B3 C1 B8 39.9(2)
B4 B3 C1 B8 102.5(3)
C2 B3 C1 B6 32.5(2)
B8 B3 C1 B6 -106.2(3)
B9 B3 C1 B6 -66.3(3)
B4 B3 C1 B6 -3.7(3)
C2 B3 C1 S1 -107.8(2)
B8 B3 C1 S1 113.4(3)
B9 B3 C1 S1 153.3(2)
B4 B3 C1 S1 -144.1(2)
B11 B6 C1 C2 97.3(3)
B5 B6 C1 C2 35.6(2)
B7 B6 C1 C2 137.6(3)
C2 B6 C1 B7 -137.6(3)
B11 B6 C1 B7 -40.3(2)
B5 B6 C1 B7 -102.0(3)
C2 B6 C1 B8 -100.3(3)
B11 B6 C1 B8 -2.9(3)
B5 B6 C1 B8 -64.7(3)
B7 B6 C1 B8 37.3(3)
C2 B6 C1 B3 -32.2(2)
B11 B6 C1 B3 65.1(3)
B5 B6 C1 B3 3.4(3)
B7 B6 C1 B3 105.4(3)
C2 B6 C1 S1 108.8(2)
B11 B6 C1 S1 -153.9(2)
B5 B6 C1 S1 144.3(2)
B7 B6 C1 S1 -113.6(3)
B7 C1 C2 B5 0.8(4)
B8 C1 C2 B5 68.4(3)
B3 C1 C2 B5 106.5(3)
B6 C1 C2 B5 -39.1(3)
S1 C1 C2 B5 -145.5(2)
B7 C1 C2 B3 -105.8(3)
B8 C1 C2 B3 -38.2(2)
B6 C1 C2 B3 -145.6(2)
S1 C1 C2 B3 107.9(3)
B7 C1 C2 B6 39.8(2)
B8 C1 C2 B6 107.4(3)
B3 C1 C2 B6 145.6(2)
S1 C1 C2 B6 -106.5(3)
B7 C1 C2 B4 -67.0(3)
B8 C1 C2 B4 0.6(3)
B3 C1 C2 B4 38.8(2)
B6 C1 C2 B4 -106.8(3)
S1 C1 C2 B4 146.8(2)
B7 C1 C2 S2 149.5(2)
B8 C1 C2 S2 -142.9(2)
B3 C1 C2 S2 -104.7(2)
B6 C1 C2 S2 109.7(2)
S1 C1 C2 S2 3.2(3)
B11 B5 C2 C1 -0.8(4)
B6 B5 C2 C1 38.7(2)
B4 B5 C2 C1 -104.2(3)
B10 B5 C2 C1 -64.3(3)
B11 B5 C2 B3 66.4(3)
B6 B5 C2 B3 105.9(3)
B4 B5 C2 B3 -37.0(2)
B10 B5 C2 B3 2.8(3)
B11 B5 C2 B6 -39.5(2)
B4 B5 C2 B6 -142.9(3)
B10 B5 C2 B6 -103.1(3)
B11 B5 C2 B4 103.4(3)
B6 B5 C2 B4 142.9(3)
B10 B5 C2 B4 39.9(3)
B11 B5 C2 S2 -147.0(2)
B6 B5 C2 S2 -107.5(3)
B4 B5 C2 S2 109.6(3)
B10 B5 C2 S2 149.5(2)
B8 B3 C2 C1 35.9(2)
B9 B3 C2 C1 99.0(3)
B4 B3 C2 C1 138.8(3)
C1 B3 C2 B5 -101.7(3)
B8 B3 C2 B5 -65.8(3)
B9 B3 C2 B5 -2.7(3)
B4 B3 C2 B5 37.1(2)
C1 B3 C2 B6 -32.9(2)
B8 B3 C2 B6 3.0(3)
B9 B3 C2 B6 66.1(3)
B4 B3 C2 B6 105.9(3)
C1 B3 C2 B4 -138.8(3)
B8 B3 C2 B4 -102.9(3)
B9 B3 C2 B4 -39.9(2)
C1 B3 C2 S2 108.5(2)
B8 B3 C2 S2 144.4(2)
B9 B3 C2 S2 -152.5(2)
B4 B3 C2 S2 -112.7(2)
B11 B6 C2 C1 -99.1(3)
B5 B6 C2 C1 -138.2(3)
B7 B6 C2 C1 -35.8(2)
C1 B6 C2 B5 138.2(3)
B11 B6 C2 B5 39.1(2)
B7 B6 C2 B5 102.4(3)
C1 B6 C2 B3 33.0(2)
B11 B6 C2 B3 -66.0(3)
B5 B6 C2 B3 -105.2(3)
B7 B6 C2 B3 -2.8(3)
C1 B6 C2 B4 102.3(3)
B11 B6 C2 B4 3.2(3)
B5 B6 C2 B4 -36.0(3)
B7 B6 C2 B4 66.4(3)
C1 B6 C2 S2 -106.7(2)
B11 B6 C2 S2 154.3(2)
B5 B6 C2 S2 115.1(3)
B7 B6 C2 S2 -142.5(2)
B10 B4 C2 C1 62.9(3)
B9 B4 C2 C1 1.0(3)
B5 B4 C2 C1 103.0(3)
B3 B4 C2 C1 -38.5(2)
B10 B4 C2 B5 -40.1(2)
B9 B4 C2 B5 -102.0(3)
B3 B4 C2 B5 -141.5(3)
B10 B4 C2 B3 101.4(3)
B9 B4 C2 B3 39.5(2)
B5 B4 C2 B3 141.5(3)
B10 B4 C2 B6 -4.3(3)
B9 B4 C2 B6 -66.2(3)
B5 B4 C2 B6 35.8(2)
B3 B4 C2 B6 -105.7(3)
B10 B4 C2 S2 -154.9(2)
B9 B4 C2 S2 143.2(2)
B5 B4 C2 S2 -114.8(3)
B3 B4 C2 S2 103.7(2)
C7 C3 C4 C5 -2.3(4)
Co1 C3 C4 C5 -61.5(3)
C7 C3 C4 Co1 59.2(3)
C3 C4 C5 C6 3.0(4)
Co1 C4 C5 C6 -58.7(3)
C3 C4 C5 Co1 61.7(3)
C4 C5 C6 C7 -2.4(4)
Co1 C5 C6 C7 -61.1(2)
C4 C5 C6 Co1 58.7(3)
C4 C3 C7 C6 0.9(4)
Co1 C3 C7 C6 60.6(3)
C4 C3 C7 Co1 -59.7(2)
C5 C6 C7 C3 0.9(4)
Co1 C6 C7 C3 -61.1(3)
C5 C6 C7 Co1 62.0(3)
C3 C7 Co1 O1 -138.5(2)
C6 C7 Co1 O1 102.1(3)
C3 C7 Co1 C6 119.4(4)
C3 C7 Co1 C4 37.4(3)
C6 C7 Co1 C4 -81.9(3)
C3 C7 Co1 C5 80.7(3)
C6 C7 Co1 C5 -38.6(3)
C6 C7 Co1 C3 -119.4(4)
C3 C7 Co1 S2 -55.6(3)
C6 C7 Co1 S2 -175.0(2)
C3 C7 Co1 S1 122.0(3)
C6 C7 Co1 S1 2.6(4)
C5 C6 Co1 O1 162.2(3)
C7 C6 Co1 O1 -81.9(3)
C5 C6 Co1 C7 -115.9(4)
C5 C6 Co1 C4 -35.8(3)
C7 C6 Co1 C4 80.1(3)
C7 C6 Co1 C5 115.9(4)
C5 C6 Co1 C3 -78.9(3)
C7 C6 Co1 C3 37.0(3)
C5 C6 Co1 S2 -104.4(4)
C7 C6 Co1 S2 11.5(5)
C5 C6 Co1 S1 65.6(3)
C7 C6 Co1 S1 -178.5(2)
C5 C4 Co1 O1 90.0(5)
C3 C4 Co1 O1 -26.5(6)
C5 C4 Co1 C7 79.1(3)
C3 C4 Co1 C7 -37.4(2)
C5 C4 Co1 C6 35.6(3)
C3 C4 Co1 C6 -81.0(3)
C3 C4 Co1 C5 -116.5(4)
C5 C4 Co1 C3 116.5(4)
C5 C4 Co1 S2 -166.1(2)
C3 C4 Co1 S2 77.3(2)
C5 C4 Co1 S1 -65.7(3)
C3 C4 Co1 S1 177.8(2)
C6 C5 Co1 O1 -25.6(4)
C4 C5 Co1 O1 -147.4(2)
C6 C5 Co1 C7 39.4(3)
C4 C5 Co1 C7 -82.4(3)
C4 C5 Co1 C6 -121.8(4)
C6 C5 Co1 C4 121.8(4)
C6 C5 Co1 C3 83.1(3)
C4 C5 Co1 C3 -38.7(3)
C6 C5 Co1 S2 143.5(2)
C4 C5 Co1 S2 21.7(3)
C6 C5 Co1 S1 -119.1(3)
C4 C5 Co1 S1 119.1(2)
C7 C3 Co1 O1 50.0(3)
C4 C3 Co1 O1 168.8(2)
C4 C3 Co1 C7 118.8(4)
C7 C3 Co1 C6 -37.4(3)
C4 C3 Co1 C6 81.5(3)
C7 C3 Co1 C4 -118.8(4)
C7 C3 Co1 C5 -80.2(3)
C4 C3 Co1 C5 38.6(3)
C7 C3 Co1 S2 133.0(2)
C4 C3 Co1 S2 -108.1(3)
C7 C3 Co1 S1 -122.7(3)
C4 C3 Co1 S1 -3.9(4)
O1 C8 N1 S2 2.8(5)
O2 C8 N1 S2 -176.0(2)
N1 C8 O1 Co1 6.2(4)
O2 C8 O1 Co1 -174.9(2)
C7 Co1 O1 C8 108.7(3)
C6 Co1 O1 C8 148.1(3)
C4 Co1 O1 C8 98.8(5)
C5 Co1 O1 C8 164.2(3)
C3 Co1 O1 C8 79.6(3)
S2 Co1 O1 C8 -9.0(2)
S1 Co1 O1 C8 -104.5(2)
O1 C8 O2 C9 -176.7(3)
N1 C8 O2 C9 2.3(5)
C2 C1 S1 Co1 -6.6(2)
B7 C1 S1 Co1 -149.0(2)
B8 C1 S1 Co1 135.2(2)
B3 C1 S1 Co1 62.7(2)
B6 C1 S1 Co1 -76.3(2)
O1 Co1 S1 C1 89.62(13)
C7 Co1 S1 C1 -171.4(2)
C6 Co1 S1 C1 -169.63(17)
C4 Co1 S1 C1 -99.29(18)
C5 Co1 S1 C1 -134.6(2)
C3 Co1 S1 C1 -96.7(2)
S2 Co1 S1 C1 6.49(12)
C8 N1 S2 C2 99.7(2)
C8 N1 S2 Co1 -8.6(2)
C1 C2 S2 N1 -103.1(2)
B5 C2 S2 N1 41.2(3)
B3 C2 S2 N1 -172.3(2)
B6 C2 S2 N1 -32.7(2)
B4 C2 S2 N1 116.6(2)
C1 C2 S2 Co1 2.1(2)
B5 C2 S2 Co1 146.5(2)
B3 C2 S2 Co1 -67.1(2)
B6 C2 S2 Co1 72.5(2)
B4 C2 S2 Co1 -138.2(2)
O1 Co1 S2 N1 8.77(12)
C7 Co1 S2 N1 -79.64(17)
C6 Co1 S2 N1 -88.0(4)
C4 Co1 S2 N1 -149.66(16)
C5 Co1 S2 N1 -163.6(2)
C3 Co1 S2 N1 -111.29(16)
S1 Co1 S2 N1 101.69(10)
O1 Co1 S2 C2 -97.97(13)
C7 Co1 S2 C2 173.63(17)
C6 Co1 S2 C2 165.3(4)
C4 Co1 S2 C2 103.60(17)
C5 Co1 S2 C2 89.7(2)
C3 Co1 S2 C2 141.97(17)
S1 Co1 S2 C2 -5.04(11)
